data_4081270
loop_
_publ_author_name
'Ke, Chun-Hung'
'Kuo, Bing-Chiuan'
'Nandi, Debkumar'
'Lee, Hon Man'

_publ_section_title
;
 Monodentate Palladium Complexes Bearing Abnormal and Normal Carbene
 Ligands with a Formally Identical Steric Environment
;
_journal_issue 17
_journal_name_full Organometallics
_journal_page_first 4775
_journal_paper_doi 10.1021/om4004219
_journal_volume 32
_journal_year 2013
_chemical_formula_moiety 'C33 H23 Br2 F3 N4 Pd'
_chemical_formula_sum 'C33 H23 Br2 F3 N4 Pd'
_chemical_formula_weight 798.77
_space_group_IT_number 15
_symmetry_cell_setting monoclinic
_symmetry_Int_Tables_number 15
_symmetry_space_group_name_Hall '-C 2yc'
_symmetry_space_group_name_H-M 'C 1 2/c 1'
_atom_sites_solution_hydrogens geom
_atom_sites_solution_primary direct
_atom_sites_solution_secondary difmap
_audit_creation_method SHELXL-97
_cell_angle_alpha 90.00
_cell_angle_beta 100.900(6)
_cell_angle_gamma 90.00
_cell_formula_units_Z 8
_cell_length_a 32.558(4)
_cell_length_b 9.0549(9)
_cell_length_c 20.424(2)
_cell_measurement_temperature 150(2)
_cell_volume 5912.6(11)
_computing_cell_refinement 'SAINT (Bruker, 2007)'
_computing_data_collection 'APEX2 (Bruker, 2007)'
_computing_data_reduction 'SAINT (Bruker, 2007)'
_computing_molecular_graphics 'SHELXTL (Sheldrick, 2008)'
_computing_publication_material 'DIAMOND (Brandenburg, 2006)'
_computing_structure_refinement 'SHELXTL (Sheldrick, 2008)'
_computing_structure_solution 'SHELXTL (Sheldrick, 2008)'
_diffrn_ambient_temperature 150(2)
_diffrn_measured_fraction_theta_full 1.000
_diffrn_measured_fraction_theta_max 1.000
_diffrn_measurement_device_type 'Bruker SMART APEXII'
_diffrn_measurement_method \w
_diffrn_radiation_monochromator graphite
_diffrn_radiation_probe x-ray
_diffrn_radiation_type MoK\a
_diffrn_radiation_wavelength 0.71073
_diffrn_reflns_av_R_equivalents 0.1791
_diffrn_reflns_av_sigmaI/netI 0.1585
_diffrn_reflns_limit_h_max 35
_diffrn_reflns_limit_h_min -41
_diffrn_reflns_limit_k_max 11
_diffrn_reflns_limit_k_min -11
_diffrn_reflns_limit_l_max 26
_diffrn_reflns_limit_l_min -25
_diffrn_reflns_number 34876
_diffrn_reflns_theta_full 27.00
_diffrn_reflns_theta_max 27.00
_diffrn_reflns_theta_min 1.27
_diffrn_source 'fine-focus sealed tube'
_diffrn_standards_decay_% 0
_diffrn_standards_interval_count 0
_diffrn_standards_interval_time 0
_diffrn_standards_number 0
_exptl_absorpt_coefficient_mu 3.381
_exptl_absorpt_correction_T_max 0.5660
_exptl_absorpt_correction_T_min 0.5512
_exptl_absorpt_correction_type multi-scan
_exptl_absorpt_process_details 'SADABS (Sheldrick, 2003)'
_exptl_crystal_density_diffrn 1.795
_exptl_crystal_density_method 'not measured'
_exptl_crystal_F_000 3136
_exptl_crystal_size_max 0.20
_exptl_crystal_size_mid 0.20
_exptl_crystal_size_min 0.19
_refine_diff_density_max 1.343
_refine_diff_density_min -2.029
_refine_diff_density_rms 0.207
_refine_ls_extinction_method none
_refine_ls_goodness_of_fit_ref 1.009
_refine_ls_hydrogen_treatment constr
_refine_ls_matrix_type full
_refine_ls_number_parameters 388
_refine_ls_number_reflns 6469
_refine_ls_number_restraints 0
_refine_ls_restrained_S_all 1.009
_refine_ls_R_factor_all 0.1857
_refine_ls_R_factor_gt 0.0812
_refine_ls_shift/su_max 0.000
_refine_ls_shift/su_mean 0.000
_refine_ls_structure_factor_coef Fsqd
_refine_ls_weighting_details 'calc w=1/[\s^2^(Fo^2^)+(0.1311P)^2^+43.7585P] where P=(Fo^2^+2Fc^2^)/3'
_refine_ls_weighting_scheme calc
_refine_ls_wR_factor_gt 0.2099
_refine_ls_wR_factor_ref 0.2744
_reflns_number_gt 3012
_reflns_number_total 6469
_reflns_threshold_expression I>2\s
_cod_data_source_file om4004219_si_001.cif
_cod_data_source_block 6c'_chk209
_cod_original_sg_symbol_H-M 'C 2/c'
_cod_database_code 4081270

loop_
_symmetry_equiv_pos_as_xyz
'x, y, z'
'-x, y, -z+1/2'
'x+1/2, y+1/2, z'
'-x+1/2, y+1/2, -z+1/2'
'-x, -y, -z'
'x, -y, z-1/2'
'-x+1/2, -y+1/2, -z'
'x+1/2, -y+1/2, z-1/2'

loop_
_atom_site_label
_atom_site_type_symbol
_atom_site_fract_x
_atom_site_fract_y
_atom_site_fract_z
_atom_site_U_iso_or_equiv
_atom_site_adp_type
_atom_site_occupancy
_atom_site_symmetry_multiplicity
_atom_site_calc_flag
_atom_site_refinement_flags
Pd1 Pd 0.10636(3) 0.84713(10) 0.42876(4) 0.0273(3) Uani 1 1 d .
Br1 Br 0.09135(5) 0.75214(17) 0.31681(8) 0.0563(5) Uani 1 1 d .
Br2 Br 0.11495(5) 0.94959(19) 0.53873(8) 0.0616(5) Uani 1 1 d .
F1 F 0.2257(3) 0.1203(9) 0.7326(4) 0.070(3) Uani 1 1 d .
F2 F -0.0744(3) 0.5462(9) 0.4402(5) 0.065(2) Uani 1 1 d .
F3 F 0.1690(3) 1.3581(10) 0.1536(4) 0.057(2) Uani 1 1 d .
N1 N 0.1888(3) 0.5142(11) 0.5233(5) 0.036(2) Uani 1 1 d .
N2 N 0.1516(3) 0.6861(10) 0.4602(5) 0.030(2) Uani 1 1 d .
N3 N 0.0793(3) 1.1470(11) 0.3873(5) 0.030(2) Uani 1 1 d .
N4 N 0.0250(3) 1.0066(10) 0.3875(5) 0.028(2) Uani 1 1 d .
C1 C 0.1528(4) 0.5949(13) 0.5101(6) 0.031(3) Uani 1 1 d .
H1 H 0.1313 0.5859 0.5341 0.038 Uiso 1 1 calc R
C2 C 0.2133(4) 0.5601(14) 0.4787(7) 0.039(3) Uani 1 1 d .
C3 C 0.2528(4) 0.5218(16) 0.4664(7) 0.047(3) Uani 1 1 d .
H3 H 0.2690 0.4514 0.4927 0.057 Uiso 1 1 calc R
C4 C 0.2671(5) 0.5875(18) 0.4165(7) 0.054(4) Uani 1 1 d .
H4 H 0.2932 0.5623 0.4079 0.065 Uiso 1 1 calc R
C5 C 0.2430(4) 0.6935(17) 0.3773(8) 0.052(4) Uani 1 1 d .
H5 H 0.2541 0.7398 0.3439 0.063 Uiso 1 1 calc R
C6 C 0.2028(4) 0.7338(17) 0.3856(7) 0.047(4) Uani 1 1 d .
H6 H 0.1864 0.8005 0.3574 0.057 Uiso 1 1 calc R
C7 C 0.1891(4) 0.6683(14) 0.4382(6) 0.038(3) Uani 1 1 d .
C8 C 0.1996(4) 0.4105(14) 0.5760(6) 0.038(3) Uani 1 1 d .
C9 C 0.2385(4) 0.4093(16) 0.6177(6) 0.043(3) Uani 1 1 d .
H9 H 0.2589 0.4753 0.6098 0.051 Uiso 1 1 calc R
C10 C 0.2475(5) 0.3156(19) 0.6690(7) 0.062(5) Uani 1 1 d .
H10 H 0.2740 0.3158 0.6958 0.074 Uiso 1 1 calc R
C11 C 0.2178(5) 0.2202(16) 0.6819(7) 0.055(4) Uani 1 1 d .
C12 C 0.1774(4) 0.2142(14) 0.6398(7) 0.044(3) Uani 1 1 d .
H12 H 0.1572 0.1476 0.6479 0.052 Uiso 1 1 calc R
C13 C 0.1698(4) 0.3068(15) 0.5889(7) 0.044(3) Uani 1 1 d .
H13 H 0.1439 0.3035 0.5606 0.053 Uiso 1 1 calc R
C14 C 0.0677(3) 1.0069(13) 0.4004(6) 0.029(3) Uani 1 1 d .
C15 C 0.0000(4) 0.8848(12) 0.4012(6) 0.030(3) Uani 1 1 d .
C16 C 0.0074(4) 0.8171(12) 0.4626(6) 0.029(3) Uani 1 1 d .
H16 H 0.0290 0.8502 0.4957 0.035 Uiso 1 1 calc R
C17 C -0.0168(4) 0.7023(15) 0.4751(7) 0.043(3) Uani 1 1 d .
H17 H -0.0107 0.6508 0.5152 0.051 Uiso 1 1 calc R
C18 C -0.0506(4) 0.6643(17) 0.4271(8) 0.050(4) Uani 1 1 d .
C19 C -0.0600(4) 0.7290(14) 0.3644(7) 0.042(3) Uani 1 1 d .
H19 H -0.0828 0.6987 0.3327 0.050 Uiso 1 1 calc R
C20 C -0.0337(4) 0.8412(14) 0.3518(6) 0.035(3) Uani 1 1 d .
H20 H -0.0384 0.8877 0.3104 0.042 Uiso 1 1 calc R
C21 C 0.0093(4) 1.1473(14) 0.3658(5) 0.032(3) Uani 1 1 d .
C22 C -0.0308(4) 1.2013(14) 0.3509(7) 0.042(3) Uani 1 1 d .
H22 H -0.0542 1.1438 0.3529 0.050 Uiso 1 1 calc R
C23 C -0.0334(4) 1.3504(16) 0.3325(7) 0.048(3) Uani 1 1 d .
H23 H -0.0598 1.3925 0.3196 0.057 Uiso 1 1 calc R
C24 C 0.0012(5) 1.4375(15) 0.3327(7) 0.047(4) Uani 1 1 d .
H24 H -0.0026 1.5365 0.3210 0.056 Uiso 1 1 calc R
C25 C 0.0409(4) 1.3839(14) 0.3494(7) 0.042(3) Uani 1 1 d .
H25 H 0.0642 1.4438 0.3498 0.050 Uiso 1 1 calc R
C26 C 0.0448(4) 1.2336(13) 0.3659(6) 0.030(3) Uani 1 1 d .
C27 C 0.1227(4) 1.2003(14) 0.3967(6) 0.034(3) Uani 1 1 d .
H27A H 0.1415 1.1238 0.4179 0.041 Uiso 1 1 calc R
H27B H 0.1260 1.2859 0.4258 0.041 Uiso 1 1 calc R
C28 C 0.1342(4) 1.2414(13) 0.3302(6) 0.031(3) Uani 1 1 d .
C29 C 0.1481(4) 1.3830(14) 0.3213(6) 0.037(3) Uani 1 1 d .
H29 H 0.1496 1.4527 0.3550 0.045 Uiso 1 1 calc R
C30 C 0.1602(4) 1.4208(14) 0.2606(6) 0.038(3) Uani 1 1 d .
H30 H 0.1704 1.5145 0.2541 0.045 Uiso 1 1 calc R
C31 C 0.1565(4) 1.3184(15) 0.2127(6) 0.037(3) Uani 1 1 d .
C32 C 0.1434(4) 1.1813(14) 0.2197(7) 0.039(3) Uani 1 1 d .
H32 H 0.1414 1.1144 0.1847 0.046 Uiso 1 1 calc R
C33 C 0.1329(4) 1.1395(13) 0.2785(6) 0.039(3) Uani 1 1 d .
H33 H 0.1249 1.0425 0.2843 0.047 Uiso 1 1 calc R

loop_
_atom_site_aniso_label
_atom_site_aniso_U_11
_atom_site_aniso_U_22
_atom_site_aniso_U_33
_atom_site_aniso_U_23
_atom_site_aniso_U_13
_atom_site_aniso_U_12
Pd1 0.0274(5) 0.0265(5) 0.0267(5) 0.0008(4) 0.0016(3) 0.0017(4)
Br1 0.0681(11) 0.0483(9) 0.0498(9) -0.0017(7) 0.0045(8) 0.0008(8)
Br2 0.0628(10) 0.0665(11) 0.0521(10) -0.0024(8) 0.0022(8) 0.0053(9)
F1 0.091(7) 0.052(6) 0.057(5) 0.019(4) -0.014(5) -0.003(5)
F2 0.064(5) 0.051(5) 0.088(6) 0.004(5) 0.031(5) -0.022(5)
F3 0.062(5) 0.073(6) 0.038(4) 0.010(4) 0.012(4) -0.003(5)
N1 0.040(6) 0.027(6) 0.039(6) -0.002(5) 0.002(5) 0.002(5)
N2 0.036(6) 0.020(5) 0.034(6) -0.007(4) 0.002(5) 0.003(4)
N3 0.031(5) 0.028(5) 0.030(5) -0.006(5) 0.005(4) 0.000(5)
N4 0.028(5) 0.025(5) 0.031(5) 0.004(4) 0.009(4) -0.002(4)
C1 0.030(6) 0.026(6) 0.036(7) -0.003(5) -0.001(5) 0.000(5)
C2 0.042(7) 0.028(7) 0.045(8) 0.003(6) 0.000(6) -0.003(6)
C3 0.040(8) 0.055(9) 0.047(8) -0.009(7) 0.009(7) 0.008(7)
C4 0.053(9) 0.065(10) 0.043(9) -0.006(8) 0.005(7) 0.016(8)
C5 0.045(8) 0.064(10) 0.053(9) -0.013(8) 0.020(7) -0.012(8)
C6 0.037(8) 0.063(10) 0.041(8) -0.016(7) 0.004(6) -0.005(7)
C7 0.035(7) 0.039(7) 0.038(7) -0.005(6) 0.004(6) -0.008(6)
C8 0.046(8) 0.027(7) 0.039(8) 0.006(6) 0.004(6) 0.012(6)
C9 0.033(7) 0.050(8) 0.042(8) -0.004(7) 0.000(6) 0.005(6)
C10 0.047(9) 0.081(12) 0.044(9) 0.016(8) -0.025(7) 0.016(9)
C11 0.068(10) 0.040(8) 0.049(9) 0.019(7) -0.008(8) 0.008(8)
C12 0.051(8) 0.025(7) 0.052(9) 0.015(6) 0.003(7) -0.003(6)
C13 0.039(7) 0.046(8) 0.044(8) -0.008(7) 0.002(6) -0.003(6)
C14 0.031(6) 0.031(7) 0.027(6) -0.005(5) 0.010(5) -0.012(5)
C15 0.032(6) 0.022(6) 0.034(7) 0.003(5) 0.004(5) 0.004(5)
C16 0.036(7) 0.022(6) 0.028(6) 0.000(5) 0.002(5) -0.001(5)
C17 0.044(8) 0.043(8) 0.044(8) -0.008(6) 0.016(7) -0.011(6)
C18 0.038(8) 0.054(9) 0.066(10) 0.005(8) 0.035(7) 0.002(7)
C19 0.037(7) 0.036(8) 0.049(9) -0.008(7) 0.004(6) -0.004(6)
C20 0.039(7) 0.032(7) 0.034(7) 0.002(6) 0.009(6) 0.002(6)
C21 0.032(6) 0.042(7) 0.023(6) 0.003(6) 0.003(5) 0.008(6)
C22 0.041(8) 0.032(7) 0.055(9) 0.005(6) 0.013(7) 0.007(6)
C23 0.049(8) 0.044(8) 0.053(9) 0.013(7) 0.017(7) 0.013(7)
C24 0.063(10) 0.035(8) 0.049(8) 0.011(7) 0.027(7) 0.012(7)
C25 0.051(8) 0.029(7) 0.051(8) 0.017(6) 0.025(7) 0.002(6)
C26 0.040(7) 0.026(6) 0.023(6) 0.002(5) 0.001(5) -0.002(6)
C27 0.031(7) 0.037(7) 0.033(7) 0.004(6) 0.002(5) -0.006(5)
C28 0.030(6) 0.027(7) 0.031(7) 0.001(5) -0.003(5) 0.004(5)
C29 0.047(8) 0.034(7) 0.030(7) -0.013(5) 0.006(6) -0.005(6)
C30 0.035(7) 0.033(7) 0.047(8) 0.009(6) 0.015(6) -0.003(6)
C31 0.029(6) 0.054(9) 0.030(7) 0.009(6) 0.006(5) 0.018(6)
C32 0.042(7) 0.034(8) 0.041(8) -0.018(6) 0.010(6) -0.002(6)
C33 0.056(8) 0.020(6) 0.044(8) -0.010(6) 0.015(6) -0.014(6)

loop_
_atom_type_symbol
_atom_type_description
_atom_type_scat_dispersion_real
_atom_type_scat_dispersion_imag
_atom_type_scat_source
C C 0.0033 0.0016 'International Tables Vol C Tables 4.2.6.8 and 6.1.1.4'
H H 0.0000 0.0000 'International Tables Vol C Tables 4.2.6.8 and 6.1.1.4'
Br Br -0.2901 2.4595 'International Tables Vol C Tables 4.2.6.8 and 6.1.1.4'
F F 0.0171 0.0103 'International Tables Vol C Tables 4.2.6.8 and 6.1.1.4'
N N 0.0061 0.0033 'International Tables Vol C Tables 4.2.6.8 and 6.1.1.4'
Pd Pd -0.9988 1.0072 'International Tables Vol C Tables 4.2.6.8 and 6.1.1.4'

loop_
_geom_angle_atom_site_label_1
_geom_angle_atom_site_label_2
_geom_angle_atom_site_label_3
_geom_angle
C14 Pd1 N2 175.8(4)
C14 Pd1 Br2 86.9(3)
N2 Pd1 Br2 91.8(3)
C14 Pd1 Br1 88.8(3)
N2 Pd1 Br1 92.7(3)
Br2 Pd1 Br1 174.85(7)
C1 N1 C2 106.9(10)
C1 N1 C8 125.7(11)
C2 N1 C8 127.3(10)
C1 N2 C7 106.3(10)
C1 N2 Pd1 126.6(8)
C7 N2 Pd1 126.5(8)
C14 N3 C26 110.7(9)
C14 N3 C27 124.9(10)
C26 N3 C27 124.3(10)
C14 N4 C21 110.8(9)
C14 N4 C15 124.1(9)
C21 N4 C15 124.8(9)
N2 C1 N1 112.9(11)
N2 C1 H1 123.5
N1 C1 H1 123.5
N1 C2 C3 135.0(12)
N1 C2 C7 105.4(11)
C3 C2 C7 119.6(12)
C4 C3 C2 119.3(14)
C4 C3 H3 120.3
C2 C3 H3 120.3
C3 C4 C5 120.4(14)
C3 C4 H4 119.8
C5 C4 H4 119.8
C4 C5 C6 123.2(14)
C4 C5 H5 118.4
C6 C5 H5 118.4
C7 C6 C5 115.6(14)
C7 C6 H6 122.2
C5 C6 H6 122.2
C6 C7 N2 129.7(13)
C6 C7 C2 121.8(12)
N2 C7 C2 108.5(11)
C9 C8 C13 117.4(12)
C9 C8 N1 122.5(12)
C13 C8 N1 120.1(11)
C10 C9 C8 121.7(14)
C10 C9 H9 119.1
C8 C9 H9 119.1
C9 C10 C11 119.9(13)
C9 C10 H10 120.1
C11 C10 H10 120.1
C10 C11 F1 122.1(13)
C10 C11 C12 121.0(13)
F1 C11 C12 116.8(13)
C13 C12 C11 117.6(13)
C13 C12 H12 121.2
C11 C12 H12 121.2
C12 C13 C8 122.4(13)
C12 C13 H13 118.8
C8 C13 H13 118.8
N3 C14 N4 105.8(10)
N3 C14 Pd1 124.5(8)
N4 C14 Pd1 129.6(8)
C16 C15 C20 120.6(11)
C16 C15 N4 121.0(11)
C20 C15 N4 118.2(10)
C17 C16 C15 120.4(12)
C17 C16 H16 119.8
C15 C16 H16 119.8
C16 C17 C18 118.2(13)
C16 C17 H17 120.9
C18 C17 H17 120.9
C17 C18 F2 117.5(13)
C17 C18 C19 124.1(13)
F2 C18 C19 118.2(13)
C20 C19 C18 116.4(12)
C20 C19 H19 121.8
C18 C19 H19 121.8
C19 C20 C15 120.1(12)
C19 C20 H20 120.0
C15 C20 H20 120.0
C22 C21 C26 123.6(12)
C22 C21 N4 131.6(12)
C26 C21 N4 104.7(9)
C21 C22 C23 114.2(13)
C21 C22 H22 122.9
C23 C22 H22 122.9
C24 C23 C22 123.0(13)
C24 C23 H23 118.5
C22 C23 H23 118.5
C25 C24 C23 122.4(13)
C25 C24 H24 118.8
C23 C24 H24 118.8
C24 C25 C26 116.3(12)
C24 C25 H25 121.9
C26 C25 H25 121.9
N3 C26 C21 108.0(10)
N3 C26 C25 131.4(11)
C21 C26 C25 120.5(12)
N3 C27 C28 110.7(9)
N3 C27 H27A 109.5
C28 C27 H27A 109.5
N3 C27 H27B 109.5
C28 C27 H27B 109.5
H27A C27 H27B 108.1
C29 C28 C33 118.5(11)
C29 C28 C27 119.1(11)
C33 C28 C27 122.4(11)
C28 C29 C30 119.5(11)
C28 C29 H29 120.2
C30 C29 H29 120.2
C31 C30 C29 118.2(12)
C31 C30 H30 120.9
C29 C30 H30 120.9
C32 C31 C30 123.8(12)
C32 C31 F3 119.1(12)
C30 C31 F3 117.1(12)
C31 C32 C33 119.5(12)
C31 C32 H32 120.2
C33 C32 H32 120.2
C32 C33 C28 120.4(11)
C32 C33 H33 119.8
C28 C33 H33 119.8

loop_
_geom_bond_atom_site_label_1
_geom_bond_atom_site_label_2
_geom_bond_distance
Pd1 C14 1.932(12)
Pd1 N2 2.085(9)
Pd1 Br2 2.3972(18)
Pd1 Br1 2.4049(18)
F1 C11 1.363(15)
F2 C18 1.376(15)
F3 C31 1.392(14)
N1 C1 1.366(15)
N1 C2 1.382(16)
N1 C8 1.421(15)
N2 C1 1.307(15)
N2 C7 1.387(15)
N3 C14 1.365(14)
N3 C26 1.372(14)
N3 C27 1.472(14)
N4 C14 1.365(14)
N4 C21 1.413(15)
N4 C15 1.430(14)
C1 H1 0.9300
C2 C3 1.401(18)
C2 C7 1.421(17)
C3 C4 1.34(2)
C3 H3 0.9300
C4 C5 1.39(2)
C4 H4 0.9300
C5 C6 1.400(19)
C5 H5 0.9300
C6 C7 1.373(18)
C6 H6 0.9300
C8 C9 1.386(17)
C8 C13 1.410(18)
C9 C10 1.336(19)
C9 H9 0.9300
C10 C11 1.36(2)
C10 H10 0.9300
C11 C12 1.43(2)
C12 C13 1.322(18)
C12 H12 0.9300
C13 H13 0.9300
C15 C16 1.375(16)
C15 C20 1.400(17)
C16 C17 1.357(16)
C16 H16 0.9300
C17 C18 1.371(19)
C17 H17 0.9300
C18 C19 1.39(2)
C19 C20 1.385(17)
C19 H19 0.9300
C20 H20 0.9300
C21 C22 1.373(17)
C21 C26 1.395(16)
C22 C23 1.399(18)
C22 H22 0.9300
C23 C24 1.375(19)
C23 H23 0.9300
C24 C25 1.362(18)
C24 H24 0.9300
C25 C26 1.402(16)
C25 H25 0.9300
C27 C28 1.522(16)
C27 H27A 0.9700
C27 H27B 0.9700
C28 C29 1.383(16)
C28 C33 1.396(16)
C29 C30 1.410(17)
C29 H29 0.9300
C30 C31 1.337(18)
C30 H30 0.9300
C31 C32 1.329(18)
C32 C33 1.364(17)
C32 H32 0.9300
C33 H33 0.9300

loop_
_geom_torsion_atom_site_label_1
_geom_torsion_atom_site_label_2
_geom_torsion_atom_site_label_3
_geom_torsion_atom_site_label_4
_geom_torsion
C14 Pd1 N2 C1 124(6)
Br2 Pd1 N2 C1 52.7(9)
Br1 Pd1 N2 C1 -124.8(9)
C14 Pd1 N2 C7 -46(6)
Br2 Pd1 N2 C7 -117.9(9)
Br1 Pd1 N2 C7 64.6(9)
C7 N2 C1 N1 -0.6(13)
Pd1 N2 C1 N1 -172.7(7)
C2 N1 C1 N2 1.3(14)
C8 N1 C1 N2 177.5(11)
C1 N1 C2 C3 -179.9(14)
C8 N1 C2 C3 4(2)
C1 N1 C2 C7 -1.5(13)
C8 N1 C2 C7 -177.6(11)
N1 C2 C3 C4 178.0(14)
C7 C2 C3 C4 0(2)
C2 C3 C4 C5 0(2)
C3 C4 C5 C6 -2(2)
C4 C5 C6 C7 4(2)
C5 C6 C7 N2 179.0(12)
C5 C6 C7 C2 -3.6(19)
C1 N2 C7 C6 177.3(13)
Pd1 N2 C7 C6 -10.6(19)
C1 N2 C7 C2 -0.4(13)
Pd1 N2 C7 C2 171.7(8)
N1 C2 C7 C6 -176.7(12)
C3 C2 C7 C6 2.0(19)
N1 C2 C7 N2 1.2(13)
C3 C2 C7 N2 179.9(11)
C1 N1 C8 C9 -132.6(13)
C2 N1 C8 C9 42.8(18)
C1 N1 C8 C13 45.2(17)
C2 N1 C8 C13 -139.3(13)
C13 C8 C9 C10 -1(2)
N1 C8 C9 C10 176.7(13)
C8 C9 C10 C11 -1(2)
C9 C10 C11 F1 178.5(14)
C9 C10 C11 C12 2(3)
C10 C11 C12 C13 -1(2)
F1 C11 C12 C13 -177.6(13)
C11 C12 C13 C8 -1(2)
C9 C8 C13 C12 2(2)
N1 C8 C13 C12 -175.7(12)
C26 N3 C14 N4 -0.6(12)
C27 N3 C14 N4 177.6(9)
C26 N3 C14 Pd1 177.8(8)
C27 N3 C14 Pd1 -4.0(15)
C21 N4 C14 N3 0.1(12)
C15 N4 C14 N3 -173.4(10)
C21 N4 C14 Pd1 -178.1(8)
C15 N4 C14 Pd1 8.4(16)
N2 Pd1 C14 N3 9(6)
Br2 Pd1 C14 N3 80.7(9)
Br1 Pd1 C14 N3 -102.1(9)
N2 Pd1 C14 N4 -173(5)
Br2 Pd1 C14 N4 -101.3(10)
Br1 Pd1 C14 N4 75.9(10)
C14 N4 C15 C16 49.6(16)
C21 N4 C15 C16 -123.0(12)
C14 N4 C15 C20 -133.8(12)
C21 N4 C15 C20 53.6(15)
C20 C15 C16 C17 3.0(18)
N4 C15 C16 C17 179.5(11)
C15 C16 C17 C18 -5.3(18)
C16 C17 C18 F2 179.0(11)
C16 C17 C18 C19 5(2)
C17 C18 C19 C20 -2(2)
F2 C18 C19 C20 -175.9(11)
C18 C19 C20 C15 -0.7(18)
C16 C15 C20 C19 0.1(18)
N4 C15 C20 C19 -176.5(11)
C14 N4 C21 C22 -175.9(13)
C15 N4 C21 C22 -2(2)
C14 N4 C21 C26 0.4(12)
C15 N4 C21 C26 173.8(10)
C26 C21 C22 C23 2.8(19)
N4 C21 C22 C23 178.4(12)
C21 C22 C23 C24 -3(2)
C22 C23 C24 C25 2(2)
C23 C24 C25 C26 1(2)
C14 N3 C26 C21 0.8(13)
C27 N3 C26 C21 -177.4(10)
C14 N3 C26 C25 177.0(13)
C27 N3 C26 C25 -1(2)
C22 C21 C26 N3 175.9(11)
N4 C21 C26 N3 -0.7(12)
C22 C21 C26 C25 -0.8(19)
N4 C21 C26 C25 -177.4(11)
C24 C25 C26 N3 -176.9(12)
C24 C25 C26 C21 -1.1(18)
C14 N3 C27 C28 114.9(12)
C26 N3 C27 C28 -67.1(14)
N3 C27 C28 C29 123.0(12)
N3 C27 C28 C33 -59.9(15)
C33 C28 C29 C30 0.7(18)
C27 C28 C29 C30 177.8(11)
C28 C29 C30 C31 1.8(19)
C29 C30 C31 C32 -2.2(19)
C29 C30 C31 F3 -179.4(10)
C30 C31 C32 C33 0(2)
F3 C31 C32 C33 177.1(11)
C31 C32 C33 C28 3(2)
C29 C28 C33 C32 -2.9(19)
C27 C28 C33 C32 180.0(12)
